data_7209220
loop_
_publ_author_name
'Zhai, Fupeng'
'Zheng, Qingshu'
'Chen, Zhenxia'
'Ling, Yun'
'Liu, Xiaofeng'
'Weng, Linhong'
'Zhou, Yaming'

_publ_section_title
;
 Crystal transformation synthesis of a highly stable phosphonate MOF for
 selective adsorption of CO2
;
_journal_issue 11
_journal_name_full CrystEngComm
_journal_page_first 2040
_journal_paper_doi 10.1039/c2ce26701b
_journal_volume 15
_journal_year 2013
_chemical_formula_moiety 'C48 H54 N18 Ni3 O24 P6, 6(H2 O), 3(H2 O)'
_chemical_formula_sum 'C48 H72 N18 Ni3 O33 P6'
_chemical_formula_weight 1791.19
_chemical_name_systematic
;
?
;
_space_group_IT_number 148
_symmetry_cell_setting trigonal
_symmetry_space_group_name_Hall '-R 3'
_symmetry_space_group_name_H-M 'R -3 :H'
_atom_sites_solution_hydrogens geom
_atom_sites_solution_primary direct
_atom_sites_solution_secondary difmap
_audit_creation_method SHELXL-97
_cell_angle_alpha 90.00
_cell_angle_beta 90.00
_cell_angle_gamma 120.00
_cell_formula_units_Z 3
_cell_length_a 20.319(3)
_cell_length_b 20.319(3)
_cell_length_c 14.754(2)
_cell_measurement_reflns_used 3139
_cell_measurement_temperature 296(2)
_cell_measurement_theta_max 26.52
_cell_measurement_theta_min 2.70
_cell_volume 5275.3(13)
_computing_cell_refinement 'Bruker SAINT'
_computing_data_collection 'Bruker APEX2'
_computing_data_reduction 'Bruker SAINT'
_computing_molecular_graphics 'Bruker SHELXTL'
_computing_publication_material 'Bruker SHELXTL'
_computing_structure_refinement 'SHELXL-97 (Sheldrick, 2008)'
_computing_structure_solution 'SHELXS-97 (Sheldrick, 2008)'
_diffrn_ambient_temperature 296(2)
_diffrn_measured_fraction_theta_full 0.995
_diffrn_measured_fraction_theta_max 0.995
_diffrn_measurement_device_type 'Bruker APEX-II CCD'
_diffrn_measurement_method '\f and \w scans'
_diffrn_radiation_monochromator graphite
_diffrn_radiation_source 'fine-focus sealed tube'
_diffrn_radiation_type MoK\a
_diffrn_radiation_wavelength 0.71073
_diffrn_reflns_av_R_equivalents 0.0603
_diffrn_reflns_av_sigmaI/netI 0.0434
_diffrn_reflns_limit_h_max 25
_diffrn_reflns_limit_h_min -21
_diffrn_reflns_limit_k_max 25
_diffrn_reflns_limit_k_min -24
_diffrn_reflns_limit_l_max 17
_diffrn_reflns_limit_l_min -18
_diffrn_reflns_number 11646
_diffrn_reflns_theta_full 26.20
_diffrn_reflns_theta_max 26.20
_diffrn_reflns_theta_min 1.80
_exptl_absorpt_coefficient_mu 1.035
_exptl_absorpt_correction_T_max 0.9126
_exptl_absorpt_correction_T_min 0.8859
_exptl_absorpt_correction_type multi-scan
_exptl_absorpt_process_details sadabs
_exptl_crystal_colour purple
_exptl_crystal_density_diffrn 1.691
_exptl_crystal_density_method 'not measured'
_exptl_crystal_description block
_exptl_crystal_F_000 2772
_exptl_crystal_size_max 0.12
_exptl_crystal_size_mid 0.10
_exptl_crystal_size_min 0.09
_refine_diff_density_max 0.701
_refine_diff_density_min -0.475
_refine_diff_density_rms 0.087
_refine_ls_extinction_method none
_refine_ls_goodness_of_fit_ref 1.072
_refine_ls_hydrogen_treatment constr
_refine_ls_matrix_type full
_refine_ls_number_parameters 168
_refine_ls_number_reflns 2346
_refine_ls_number_restraints 1
_refine_ls_restrained_S_all 1.072
_refine_ls_R_factor_all 0.0556
_refine_ls_R_factor_gt 0.0397
_refine_ls_shift/su_max 0.000
_refine_ls_shift/su_mean 0.000
_refine_ls_structure_factor_coef Fsqd
_refine_ls_weighting_details 'calc w=1/[\s^2^(Fo^2^)+(0.0500P)^2^+15.3288P] where P=(Fo^2^+2Fc^2^)/3'
_refine_ls_weighting_scheme calc
_refine_ls_wR_factor_gt 0.0968
_refine_ls_wR_factor_ref 0.1078
_reflns_number_gt 1886
_reflns_number_total 2346
_reflns_threshold_expression >2sigma(I)
_cod_data_source_file c2ce26701b.txt
_cod_data_source_block 20304az
_cod_depositor_comments
;
The following automatic conversions were performed:

'_symmetry_cell_setting' value 'Trigonal' changed to 'trigonal'
according to /home/saulius/struct/CIF-dictionaries/cif_core.dic
dictionary named 'cif_core.dic' version 2.4.2 from 2011-04-26.

Automatic conversion script
Id: cif_fix_values 1891 2012-01-12 08:04:46Z andrius 
;
_cod_original_cell_volume 5275.4(15)
_cod_original_sg_symbol_H-M R-3
_cod_database_code 7209220

loop_
_symmetry_equiv_pos_as_xyz
'x, y, z'
'-y, x-y, z'
'-x+y, -x, z'
'x+2/3, y+1/3, z+1/3'
'-y+2/3, x-y+1/3, z+1/3'
'-x+y+2/3, -x+1/3, z+1/3'
'x+1/3, y+2/3, z+2/3'
'-y+1/3, x-y+2/3, z+2/3'
'-x+y+1/3, -x+2/3, z+2/3'
'-x, -y, -z'
'y, -x+y, -z'
'x-y, x, -z'
'-x+2/3, -y+1/3, -z+1/3'
'y+2/3, -x+y+1/3, -z+1/3'
'x-y+2/3, x+1/3, -z+1/3'
'-x+1/3, -y+2/3, -z+2/3'
'y+1/3, -x+y+2/3, -z+2/3'
'x-y+1/3, x+2/3, -z+2/3'

loop_
_atom_site_label
_atom_site_type_symbol
_atom_site_fract_x
_atom_site_fract_y
_atom_site_fract_z
_atom_site_U_iso_or_equiv
_atom_site_adp_type
_atom_site_occupancy
_atom_site_symmetry_multiplicity
_atom_site_calc_flag
_atom_site_refinement_flags
Ni1 Ni 1.0000 0.0000 0.0000 0.0163(2) Uani 1 6 d S
Ni2 Ni 1.0000 0.0000 0.25426(4) 0.01837(18) Uani 1 3 d S
P1 P 0.55604(5) 0.05967(5) 0.12304(5) 0.0263(2) Uani 1 1 d .
C4 C 0.78333(18) 0.06416(18) 0.1307(2) 0.0245(6) Uani 1 1 d .
C3 C 0.77335(19) 0.10734(19) 0.0663(2) 0.0296(7) Uani 1 1 d .
H3 H 0.8118 0.1361 0.0251 0.036 Uiso 1 1 calc R
C1 C 0.64790(18) 0.06563(18) 0.1254(2) 0.0271(7) Uani 1 1 d .
C2 C 0.70547(18) 0.10748(19) 0.0637(2) 0.0292(7) Uani 1 1 d .
H2 H 0.6982 0.1361 0.0198 0.035 Uiso 1 1 calc R
C5 C 0.7283(2) 0.0238(2) 0.1941(2) 0.0397(9) Uani 1 1 d .
H5 H 0.7359 -0.0045 0.2381 0.048 Uiso 1 1 calc R
C6 C 0.6617(2) 0.0259(2) 0.1917(2) 0.0426(9) Uani 1 1 d .
H6 H 0.6250 0.0000 0.2359 0.051 Uiso 1 1 calc R
O2 O 0.54985(13) 0.09538(13) 0.03583(15) 0.0308(5) Uani 1 1 d .
O1 O 0.54425(15) 0.08915(17) 0.20902(16) 0.0461(7) Uani 1 1 d .
O3 O 0.49845(14) -0.02861(14) 0.11871(16) 0.0421(6) Uani 1 1 d D
H3A H 0.4882 -0.0418 0.0656 0.063 Uiso 1 1 calc RD
C7 C 0.88220(17) 0.04303(17) 0.20180(19) 0.0237(6) Uani 1 1 d .
H7 H 0.8683 0.0430 0.2619 0.028 Uiso 1 1 calc R
C8 C 0.88685(17) 0.05154(17) 0.05641(19) 0.0230(6) Uani 1 1 d .
H8 H 0.8771 0.0588 -0.0032 0.028 Uiso 1 1 calc R
N3 N 0.85029(14) 0.05754(14) 0.12985(16) 0.0227(5) Uani 1 1 d .
N2 N 0.93511(14) 0.02920(14) 0.17523(15) 0.0219(5) Uani 1 1 d .
N1 N 0.93781(14) 0.03404(14) 0.08151(15) 0.0212(5) Uani 1 1 d .
O4 O 0.90881(14) -0.06160(16) 0.33799(15) 0.0443(7) Uani 1 1 d .
H4A H 0.8681 -0.1043 0.3416 0.053 Uiso 1 1 d R
H4B H 0.9265 -0.0485 0.3913 0.053 Uiso 1 1 d R
O5 O 0.9507(2) 0.7688(2) 0.4130(2) 0.0820(11) Uani 1 1 d .
H5A H 0.9630 0.8115 0.4367 0.098 Uiso 1 1 d R
H5B H 0.9222 0.7344 0.4504 0.098 Uiso 1 1 d R
O6 O 0.9111(4) 0.8746(4) 0.4931(4) 0.0657(18) Uani 0.50 1 d P

loop_
_atom_site_aniso_label
_atom_site_aniso_U_11
_atom_site_aniso_U_22
_atom_site_aniso_U_33
_atom_site_aniso_U_23
_atom_site_aniso_U_13
_atom_site_aniso_U_12
Ni1 0.0174(3) 0.0174(3) 0.0142(4) 0.000 0.000 0.00869(14)
Ni2 0.0199(2) 0.0199(2) 0.0153(3) 0.000 0.000 0.00995(11)
P1 0.0237(4) 0.0311(5) 0.0257(4) -0.0052(3) -0.0030(3) 0.0149(4)
C4 0.0254(16) 0.0279(16) 0.0272(15) -0.0026(12) -0.0007(12) 0.0186(14)
C3 0.0289(17) 0.0316(17) 0.0301(16) 0.0067(13) 0.0069(13) 0.0165(14)
C1 0.0275(16) 0.0287(17) 0.0315(17) -0.0008(13) 0.0015(13) 0.0189(14)
C2 0.0314(17) 0.0302(17) 0.0316(16) 0.0040(13) -0.0005(13) 0.0196(15)
C5 0.041(2) 0.054(2) 0.0393(19) 0.0195(17) 0.0112(15) 0.0352(19)
C6 0.041(2) 0.056(2) 0.043(2) 0.0212(18) 0.0183(17) 0.034(2)
O2 0.0316(12) 0.0256(12) 0.0351(12) -0.0029(9) -0.0062(10) 0.0142(10)
O1 0.0449(15) 0.077(2) 0.0341(13) -0.0211(13) -0.0108(11) 0.0438(15)
O3 0.0442(15) 0.0326(13) 0.0317(12) 0.0054(10) -0.0052(11) 0.0059(11)
C7 0.0275(16) 0.0291(16) 0.0199(14) 0.0000(12) 0.0020(12) 0.0183(14)
C8 0.0255(15) 0.0282(16) 0.0182(14) 0.0015(11) 0.0003(11) 0.0156(13)
N3 0.0242(13) 0.0280(14) 0.0211(12) -0.0001(10) 0.0008(10) 0.0169(11)
N2 0.0256(13) 0.0252(13) 0.0166(11) -0.0004(10) -0.0002(9) 0.0139(11)
N1 0.0244(13) 0.0255(13) 0.0159(11) 0.0006(9) 0.0013(9) 0.0140(11)
O4 0.0277(13) 0.0611(17) 0.0237(12) 0.0066(11) 0.0032(9) 0.0069(12)
O5 0.086(3) 0.088(3) 0.068(2) 0.0286(19) 0.0240(19) 0.040(2)
O6 0.080(5) 0.080(5) 0.033(3) 0.010(3) -0.006(3) 0.037(4)

loop_
_atom_type_symbol
_atom_type_description
_atom_type_scat_dispersion_real
_atom_type_scat_dispersion_imag
_atom_type_scat_source
C C 0.0033 0.0016 'International Tables Vol C Tables 4.2.6.8 and 6.1.1.4'
H H 0.0000 0.0000 'International Tables Vol C Tables 4.2.6.8 and 6.1.1.4'
N N 0.0061 0.0033 'International Tables Vol C Tables 4.2.6.8 and 6.1.1.4'
O O 0.0106 0.0060 'International Tables Vol C Tables 4.2.6.8 and 6.1.1.4'
P P 0.1023 0.0942 'International Tables Vol C Tables 4.2.6.8 and 6.1.1.4'
Ni Ni 0.3393 1.1124 'International Tables Vol C Tables 4.2.6.8 and 6.1.1.4'

loop_
_geom_angle_atom_site_label_1
_geom_angle_atom_site_label_2
_geom_angle_atom_site_label_3
_geom_angle
_geom_angle_site_symmetry_1
_geom_angle_site_symmetry_3
N1 Ni1 N1 180.0(3) 12_545 3_765
N1 Ni1 N1 90.37(9) 12_545 10_755
N1 Ni1 N1 89.63(9) 3_765 10_755
N1 Ni1 N1 89.63(9) 12_545 2_645
N1 Ni1 N1 90.37(9) 3_765 2_645
N1 Ni1 N1 89.63(9) 10_755 2_645
N1 Ni1 N1 90.37(9) 12_545 11_665
N1 Ni1 N1 89.63(9) 3_765 11_665
N1 Ni1 N1 90.37(9) 10_755 11_665
N1 Ni1 N1 180.00(17) 2_645 11_665
N1 Ni1 N1 89.63(9) 12_545 .
N1 Ni1 N1 90.37(9) 3_765 .
N1 Ni1 N1 180.00(10) 10_755 .
N1 Ni1 N1 90.37(9) 2_645 .
N1 Ni1 N1 89.63(9) 11_665 .
O4 Ni2 O4 87.47(10) 3_765 2_645
O4 Ni2 O4 87.47(10) 3_765 .
O4 Ni2 O4 87.47(10) 2_645 .
O4 Ni2 N2 177.39(9) 3_765 2_645
O4 Ni2 N2 90.22(10) 2_645 2_645
O4 Ni2 N2 91.23(10) . 2_645
O4 Ni2 N2 90.21(10) 3_765 3_765
O4 Ni2 N2 91.23(10) 2_645 3_765
O4 Ni2 N2 177.39(10) . 3_765
N2 Ni2 N2 91.04(9) 2_645 3_765
O4 Ni2 N2 91.23(10) 3_765 .
O4 Ni2 N2 177.39(9) 2_645 .
O4 Ni2 N2 90.22(10) . .
N2 Ni2 N2 91.04(9) 2_645 .
N2 Ni2 N2 91.04(9) 3_765 .
O1 P1 O2 117.90(15) . .
O1 P1 O3 108.55(16) . .
O2 P1 O3 108.56(13) . .
O1 P1 C1 109.17(14) . .
O2 P1 C1 108.34(14) . .
O3 P1 C1 103.34(15) . .
C5 C4 C3 121.1(3) . .
C5 C4 N3 118.6(3) . .
C3 C4 N3 120.3(3) . .
C4 C3 C2 119.1(3) . .
C4 C3 H3 120.4 . .
C2 C3 H3 120.4 . .
C6 C1 C2 117.8(3) . .
C6 C1 P1 118.6(2) . .
C2 C1 P1 123.6(2) . .
C3 C2 C1 121.1(3) . .
C3 C2 H2 119.4 . .
C1 C2 H2 119.4 . .
C4 C5 C6 119.0(3) . .
C4 C5 H5 120.5 . .
C6 C5 H5 120.5 . .
C5 C6 C1 121.8(3) . .
C5 C6 H6 119.1 . .
C1 C6 H6 119.1 . .
P1 O3 H3A 109.5 . .
N2 C7 N3 110.4(2) . .
N2 C7 H7 124.8 . .
N3 C7 H7 124.8 . .
N1 C8 N3 110.1(2) . .
N1 C8 H8 125.0 . .
N3 C8 H8 125.0 . .
C7 N3 C8 105.3(2) . .
C7 N3 C4 126.6(2) . .
C8 N3 C4 127.3(2) . .
C7 N2 N1 107.0(2) . .
C7 N2 Ni2 127.6(2) . .
N1 N2 Ni2 125.31(18) . .
C8 N1 N2 107.1(2) . .
C8 N1 Ni1 128.18(19) . .
N2 N1 Ni1 123.92(18) . .
Ni2 O4 H4A 141.5 . .
Ni2 O4 H4B 104.8 . .
H4A O4 H4B 107.7 . .
H5A O5 H5B 107.7 . .

loop_
_geom_bond_atom_site_label_1
_geom_bond_atom_site_label_2
_geom_bond_distance
_geom_bond_site_symmetry_2
Ni1 N1 2.097(2) 12_545
Ni1 N1 2.097(2) 3_765
Ni1 N1 2.097(2) 10_755
Ni1 N1 2.097(2) 2_645
Ni1 N1 2.097(2) 11_665
Ni1 N1 2.097(2) .
Ni2 O4 2.051(2) 3_765
Ni2 O4 2.051(2) 2_645
Ni2 O4 2.051(2) .
Ni2 N2 2.057(2) 2_645
Ni2 N2 2.057(2) 3_765
Ni2 N2 2.057(2) .
P1 O1 1.473(2) .
P1 O2 1.513(2) .
P1 O3 1.579(3) .
P1 C1 1.809(3) .
C4 C5 1.372(5) .
C4 C3 1.375(4) .
C4 N3 1.432(4) .
C3 C2 1.381(4) .
C3 H3 0.9300 .
C1 C6 1.383(5) .
C1 C2 1.388(4) .
C2 H2 0.9300 .
C5 C6 1.375(5) .
C5 H5 0.9300 .
C6 H6 0.9300 .
O3 H3A 0.8200 .
C7 N2 1.300(4) .
C7 N3 1.351(4) .
C7 H7 0.9300 .
C8 N1 1.305(4) .
C8 N3 1.353(4) .
C8 H8 0.9300 .
N2 N1 1.385(3) .
O4 H4A 0.8499 .
O4 H4B 0.8500 .
O5 H5A 0.8501 .
O5 H5B 0.8501 .

loop_
_geom_hbond_atom_site_label_D
_geom_hbond_atom_site_label_H
_geom_hbond_atom_site_label_A
_geom_hbond_distance_DH
_geom_hbond_distance_HA
_geom_hbond_distance_DA
_geom_hbond_angle_DHA
_geom_hbond_site_symmetry_A
O5 H5B O3 0.85 2.11 2.866(4) 148.4 16_655
O5 H5A O6 0.85 2.19 2.898(8) 140.6 .
O5 H5A O6 0.85 2.09 2.878(8) 153.5 12_656
O4 H4B O6 0.85 2.08 2.704(6) 129.5 11_556
O4 H4B O6 0.85 2.07 2.642(6) 123.6 1_545
O4 H4A O2 0.85 2.11 2.666(3) 122.8 14
